data_4130161
loop_
_publ_author_name
'Liu, Yang'
'Xie, Yinjun'
'Wang, Hongli'
'Huang, Hanmin'

_publ_section_title
;
 Enantioselective Aminomethylamination of Conjugated Dienes with Aminals
 Enabled by Chiral Palladium Complex-Catalyzed C-N Bond Activation.
;
_journal_issue 13
_journal_name_full 'Journal of the American Chemical Society'
_journal_page_first 4314
_journal_page_last 4317
_journal_paper_doi 10.1021/jacs.6b00976
_journal_volume 138
_journal_year 2016
_chemical_absolute_configuration unk
_chemical_formula_moiety 'C39 H40 N2'
_chemical_formula_sum 'C39 H40 N2'
_chemical_formula_weight 536.73
_space_group_crystal_system monoclinic
_space_group_IT_number 5
_space_group_name_Hall 'C 2y'
_space_group_name_H-M_alt 'C 1 2 1'
_atom_sites_solution_hydrogens geom
_audit_creation_date 2016-01-18
_audit_creation_method
;
Olex2 1.2
(compiled 2015.09.30 svn.r3233 for OlexSys, GUI svn.r5103)
;
_cell_angle_alpha 90
_cell_angle_beta 101.641(5)
_cell_angle_gamma 90
_cell_formula_units_Z 4
_cell_length_a 26.346(8)
_cell_length_b 9.780(3)
_cell_length_c 12.743(4)
_cell_measurement_reflns_used 2063
_cell_measurement_temperature 296(2)
_cell_measurement_theta_max 20.22
_cell_measurement_theta_min 2.67
_cell_volume 3215.9(17)
_computing_molecular_graphics 'Olex2 (Dolomanov et al., 2009)'
_computing_publication_material 'Olex2 (Dolomanov et al., 2009)'
_computing_structure_refinement 'ShelXL (Sheldrick, 2015)'
_diffrn_ambient_temperature 296.15
_diffrn_measured_fraction_theta_full 0.998
_diffrn_measured_fraction_theta_max 0.995
_diffrn_measurement_device_type 'Bruker APEX-II CCD'
_diffrn_measurement_method '\f and \w scans'
_diffrn_radiation_monochromator graphite
_diffrn_radiation_type MoK\a
_diffrn_radiation_wavelength 0.71073
_diffrn_reflns_av_R_equivalents 0.0325
_diffrn_reflns_av_unetI/netI 0.0581
_diffrn_reflns_Laue_measured_fraction_full 0.998
_diffrn_reflns_Laue_measured_fraction_max 0.995
_diffrn_reflns_limit_h_max 30
_diffrn_reflns_limit_h_min -31
_diffrn_reflns_limit_k_max 10
_diffrn_reflns_limit_k_min -11
_diffrn_reflns_limit_l_max 15
_diffrn_reflns_limit_l_min -13
_diffrn_reflns_number 8586
_diffrn_reflns_point_group_measured_fraction_full 0.860
_diffrn_reflns_point_group_measured_fraction_max 0.854
_diffrn_reflns_theta_full 25.242
_diffrn_reflns_theta_max 25.574
_diffrn_reflns_theta_min 1.578
_diffrn_standards_number 0
_exptl_absorpt_coefficient_mu 0.064
_exptl_absorpt_correction_type none
_exptl_crystal_colour 'clear light yellow'
_exptl_crystal_colour_lustre clear
_exptl_crystal_colour_modifier light
_exptl_crystal_colour_primary yellow
_exptl_crystal_density_diffrn 1.109
_exptl_crystal_description block
_exptl_crystal_F_000 1152
_exptl_crystal_size_max 0.3
_exptl_crystal_size_mid 0.2
_exptl_crystal_size_min 0.2
_refine_diff_density_max 0.252
_refine_diff_density_min -0.221
_refine_diff_density_rms 0.042
_refine_ls_abs_structure_details
;
 Flack x determined using 1044 quotients [(I+)-(I-)]/[(I+)+(I-)]
 (Parsons, Flack and Wagner, Acta Cryst. B69 (2013) 249-259).
;
_refine_ls_abs_structure_Flack -0.1(10)
_refine_ls_extinction_method none
_refine_ls_goodness_of_fit_ref 1.055
_refine_ls_hydrogen_treatment constr
_refine_ls_matrix_type full
_refine_ls_number_parameters 334
_refine_ls_number_reflns 5153
_refine_ls_number_restraints 43
_refine_ls_restrained_S_all 1.136
_refine_ls_R_factor_all 0.1030
_refine_ls_R_factor_gt 0.0723
_refine_ls_shift/su_max 0.001
_refine_ls_shift/su_mean 0.000
_refine_ls_structure_factor_coef Fsqd
_refine_ls_weighting_details 'w=1/[\s^2^(Fo^2^)+(0.1175P)^2^+1.1695P] where P=(Fo^2^+2Fc^2^)/3'
_refine_ls_weighting_scheme calc
_refine_ls_wR_factor_gt 0.1942
_refine_ls_wR_factor_ref 0.2263
_reflns_Friedel_coverage 0.614
_reflns_Friedel_fraction_full 0.703
_reflns_Friedel_fraction_max 0.693
_reflns_number_gt 3456
_reflns_number_total 5153
_reflns_threshold_expression 'I > 2\s(I)'
_cod_data_source_file ja6b00976_si_002.cif
_cod_data_source_block 1
_cod_original_cell_volume 3216.0(16)
_cod_database_code 4130161
_shelx_space_group_comment
;
The symmetry employed for this shelxl refinement is uniquely defined
by the following loop, which should always be used as a source of
symmetry information in preference to the above space-group names.
They are only intended as comments.
;
_shelx_estimated_absorpt_t_max 0.987
_shelx_estimated_absorpt_t_min 0.981
_olex2_refinement_description
;
1. Fixed Uiso
 At 1.2 times of:
  All C(H) groups, All C(H,H) groups
2. Uiso/Uaniso restraints and constraints
Uanis(C36) \\sim Ueq, Uanis(C37) \\sim Ueq: with sigma of 0.02 and sigma for
terminal atoms of 0.04
Uanis(C39) \\sim Ueq, Uanis(C38) \\sim Ueq, Uanis(C37) \\sim Ueq, Uanis(C36)
\\sim Ueq: with sigma of 0.01 and sigma for terminal atoms of 0.02
Uanis(C11) \\sim Ueq, Uanis(C10) \\sim Ueq, Uanis(C12) \\sim Ueq: with sigma of
0.01 and sigma for terminal atoms of 0.02
3.a Ternary CH refined with riding coordinates:
 C15(H15)
3.b Secondary CH2 refined with riding coordinates:
 C1(H1A,H1B), C8(H8A,H8B), C24(H24A,H24B), C25(H25A,H25B), C26(H26A,H26B),
 C33(H33A,H33B)
3.c Aromatic/amide H refined with riding coordinates:
 C7(H7), C6(H6), C5(H5), C4(H4), C3(H3), C10(H10), C11(H11), C12(H12),
 C13(H13), C14(H14), C16(H16), C17(H17), C19(H19), C20(H20), C21(H21), C22(H22),
  C23(H23), C28(H28), C29(H29), C30(H30), C31(H31), C32(H32), C36(H36),
 C37(H37), C38(H38), C39(H39), C35(H35)
3.d Fitted hexagon refined as free rotating group:
 C2(C7,C6,C5,C4,C3), C9(C10,C11,C12,C13,C14), C36(C37,C38,C39,C34,C35)
;
_shelx_shelxl_version_number 2014/7
_olex2_submission_special_instructions 'No special instructions were received'

loop_
_space_group_symop_operation_xyz
'x, y, z'
'-x, y, -z'
'x+1/2, y+1/2, z'
'-x+1/2, y+1/2, -z'

loop_
_atom_site_label
_atom_site_type_symbol
_atom_site_fract_x
_atom_site_fract_y
_atom_site_fract_z
_atom_site_U_iso_or_equiv
_atom_site_adp_type
_atom_site_occupancy
_atom_site_site_symmetry_order
_atom_site_calc_flag
_atom_site_refinement_flags_posn
_atom_site_refinement_flags_adp
C1 C -0.52555(19) -0.1268(6) -0.7235(5) 0.0742(14) Uani 1 1 d . .
H1A H -0.5431 -0.0727 -0.6780 0.089 Uiso 1 1 calc R .
H1B H -0.5313 -0.0834 -0.7934 0.089 Uiso 1 1 calc R .
C2 C -0.46771(9) -0.1277(4) -0.6761(3) 0.0633(12) Uani 1 1 d . .
C7 C -0.44703(11) -0.0398(3) -0.5926(3) 0.0654(13) Uani 1 1 d G .
H7 H -0.4686 0.0196 -0.5651 0.078 Uiso 1 1 calc R .
C6 C -0.39409(12) -0.0406(4) -0.5505(2) 0.0715(14) Uani 1 1 d G .
H6 H -0.3803 0.0182 -0.4946 0.086 Uiso 1 1 calc R .
C5 C -0.36182(9) -0.1294(5) -0.5917(3) 0.0823(17) Uani 1 1 d G .
H5 H -0.3264 -0.1299 -0.5634 0.099 Uiso 1 1 calc R .
C4 C -0.38250(12) -0.2173(4) -0.6751(3) 0.093(2) Uani 1 1 d G .
H4 H -0.3609 -0.2766 -0.7026 0.112 Uiso 1 1 calc R .
C3 C -0.43544(13) -0.2164(4) -0.7173(3) 0.0900(18) Uani 1 1 d G .
H3 H -0.4493 -0.2752 -0.7731 0.108 Uiso 1 1 calc R .
C8 C -0.5480(2) -0.3245(6) -0.6319(4) 0.0706(14) Uani 1 1 d . .
H8A H -0.5751 -0.2820 -0.6017 0.085 Uiso 1 1 calc R .
H8B H -0.5151 -0.3045 -0.5845 0.085 Uiso 1 1 calc R .
C9 C -0.55611(15) -0.4759(3) -0.6341(3) 0.0639(13) Uani 1 1 d . .
C10 C -0.58826(18) -0.5325(4) -0.5716(4) 0.114(3) Uani 1 1 d G U
H10 H -0.6052 -0.4762 -0.5309 0.137 Uiso 1 1 calc R .
C11 C -0.5951(2) -0.6734(4) -0.5698(5) 0.148(4) Uani 1 1 d G U
H11 H -0.6166 -0.7113 -0.5280 0.177 Uiso 1 1 calc R .
C12 C -0.5698(2) -0.7576(3) -0.6306(5) 0.118(3) Uani 1 1 d G U
H12 H -0.5743 -0.8518 -0.6295 0.142 Uiso 1 1 calc R .
C13 C -0.53762(19) -0.7009(4) -0.6932(4) 0.096(2) Uani 1 1 d G .
H13 H -0.5207 -0.7573 -0.7339 0.115 Uiso 1 1 calc R .
C14 C -0.53079(15) -0.5601(4) -0.6949(3) 0.0885(18) Uani 1 1 d G .
H14 H -0.5093 -0.5222 -0.7368 0.106 Uiso 1 1 calc R .
C15 C -0.59989(19) -0.2681(6) -0.8066(4) 0.0636(12) Uani 1 1 d . .
H15 H -0.6122 -0.3626 -0.8062 0.076 Uiso 1 1 calc R .
C16 C -0.63906(19) -0.1796(6) -0.7668(4) 0.0681(13) Uani 1 1 d . .
H16 H -0.6347 -0.0853 -0.7691 0.082 Uiso 1 1 calc R .
C17 C -0.6785(2) -0.2246(6) -0.7295(4) 0.0734(14) Uani 1 1 d . .
H17 H -0.6834 -0.3188 -0.7318 0.088 Uiso 1 1 calc R .
C18 C -0.7160(2) -0.1449(7) -0.6846(4) 0.0748(15) Uani 1 1 d . .
C19 C -0.7161(2) -0.0037(8) -0.6789(5) 0.0859(18) Uani 1 1 d . .
H19 H -0.6928 0.0461 -0.7098 0.103 Uiso 1 1 calc R .
C20 C -0.7504(3) 0.0647(8) -0.6275(6) 0.100(2) Uani 1 1 d . .
H20 H -0.7495 0.1596 -0.6234 0.120 Uiso 1 1 calc R .
C21 C -0.7853(3) -0.0057(13) -0.5831(7) 0.122(3) Uani 1 1 d . .
H21 H -0.8080 0.0409 -0.5485 0.146 Uiso 1 1 calc R .
C22 C -0.7869(3) -0.1410(13) -0.5892(7) 0.121(3) Uani 1 1 d . .
H22 H -0.8114 -0.1882 -0.5599 0.145 Uiso 1 1 calc R .
C23 C -0.7527(2) -0.2148(9) -0.6390(6) 0.097(2) Uani 1 1 d . .
H23 H -0.7543 -0.3098 -0.6418 0.116 Uiso 1 1 calc R .
C24 C -0.5970(2) -0.2343(6) -0.9219(4) 0.0736(14) Uani 1 1 d . .
H24A H -0.5968 -0.1358 -0.9308 0.088 Uiso 1 1 calc R .
H24B H -0.5649 -0.2701 -0.9371 0.088 Uiso 1 1 calc R .
C25 C -0.6419(3) -0.2938(6) -0.9998(4) 0.0827(17) Uani 1 1 d . .
H25A H -0.6737 -0.2736 -0.9754 0.099 Uiso 1 1 calc R .
H25B H -0.6441 -0.2503 -1.0690 0.099 Uiso 1 1 calc R .
C26 C -0.6020(3) -0.4779(8) -1.0860(5) 0.0927(18) Uani 1 1 d . .
H26A H -0.6177 -0.4508 -1.1584 0.111 Uiso 1 1 calc R .
H26B H -0.5700 -0.4270 -1.0645 0.111 Uiso 1 1 calc R .
C27 C -0.5901(2) -0.6268(7) -1.0843(5) 0.0799(15) Uani 1 1 d . .
C28 C -0.5927(3) -0.6997(9) -1.1795(6) 0.106(2) Uani 1 1 d . .
H28 H -0.6029 -0.6562 -1.2453 0.127 Uiso 1 1 calc R .
C29 C -0.5800(3) -0.8384(9) -1.1751(7) 0.106(2) Uani 1 1 d . .
H29 H -0.5807 -0.8856 -1.2387 0.127 Uiso 1 1 calc R .
C30 C -0.5671(3) -0.9051(9) -1.0828(8) 0.116(3) Uani 1 1 d . .
H30 H -0.5596 -0.9981 -1.0820 0.139 Uiso 1 1 calc R .
C31 C -0.5647(3) -0.8353(9) -0.9893(7) 0.115(2) Uani 1 1 d . .
H31 H -0.5558 -0.8809 -0.9242 0.138 Uiso 1 1 calc R .
C32 C -0.5756(3) -0.6970(7) -0.9911(6) 0.0909(18) Uani 1 1 d . .
H32 H -0.5728 -0.6505 -0.9265 0.109 Uiso 1 1 calc R .
C33 C -0.6890(2) -0.5039(8) -1.0506(5) 0.095(2) Uani 1 1 d . .
H33A H -0.6849 -0.5951 -1.0777 0.114 Uiso 1 1 calc R .
H33B H -0.7081 -0.4494 -1.1090 0.114 Uiso 1 1 calc R .
C36 C -0.7267(3) -0.5980(7) -0.7903(5) 0.164(4) Uani 1 1 d . U
H36 H -0.7135 -0.6487 -0.7291 0.197 Uiso 1 1 calc R .
C37 C -0.7743(3) -0.5327(8) -0.8002(6) 0.169(5) Uani 1 1 d G U
H37 H -0.7930 -0.5398 -0.7457 0.203 Uiso 1 1 calc R .
C38 C -0.79411(18) -0.4569(7) -0.8916(7) 0.165(4) Uani 1 1 d G U
H38 H -0.8260 -0.4133 -0.8982 0.198 Uiso 1 1 calc R .
C39 C -0.76628(19) -0.4464(7) -0.9730(5) 0.146(4) Uani 1 1 d G U
H39 H -0.7795 -0.3956 -1.0341 0.176 Uiso 1 1 calc R .
C34 C -0.71867(18) -0.5116(6) -0.9630(4) 0.097(2) Uani 1 1 d G .
C35 C -0.69891(19) -0.5874(5) -0.8717(5) 0.118(3) Uani 1 1 d G .
H35 H -0.6671 -0.6311 -0.8650 0.142 Uiso 1 1 calc R .
N1 N -0.54796(15) -0.2634(4) -0.7347(3) 0.0595(10) Uani 1 1 d . .
N2 N -0.63779(17) -0.4430(5) -1.0127(3) 0.0709(12) Uani 1 1 d . .

loop_
_atom_site_aniso_label
_atom_site_aniso_U_11
_atom_site_aniso_U_22
_atom_site_aniso_U_33
_atom_site_aniso_U_23
_atom_site_aniso_U_13
_atom_site_aniso_U_12
C1 0.067(3) 0.053(3) 0.101(4) -0.010(3) 0.013(3) 0.003(3)
C2 0.062(3) 0.055(3) 0.074(3) -0.004(3) 0.018(2) -0.001(2)
C7 0.069(3) 0.062(3) 0.069(3) -0.009(2) 0.022(2) -0.004(2)
C6 0.073(3) 0.072(4) 0.068(3) -0.009(3) 0.012(2) -0.012(3)
C5 0.058(3) 0.102(5) 0.085(4) -0.006(4) 0.010(3) 0.005(3)
C4 0.074(4) 0.101(5) 0.106(4) -0.026(4) 0.021(3) 0.018(4)
C3 0.078(4) 0.080(4) 0.109(4) -0.025(4) 0.012(3) 0.011(3)
C8 0.078(3) 0.069(3) 0.062(3) -0.005(3) 0.008(2) -0.002(3)
C9 0.061(3) 0.068(3) 0.060(3) 0.012(2) 0.007(2) 0.004(3)
C10 0.136(6) 0.075(4) 0.160(6) 0.014(4) 0.095(5) 0.011(4)
C11 0.172(7) 0.093(5) 0.215(8) 0.038(6) 0.124(7) 0.010(5)
C12 0.147(6) 0.075(4) 0.146(6) 0.023(4) 0.061(5) 0.016(4)
C13 0.120(5) 0.079(5) 0.097(4) 0.009(4) 0.041(4) 0.017(4)
C14 0.106(4) 0.074(4) 0.095(4) 0.006(3) 0.043(3) 0.009(3)
C15 0.068(3) 0.055(3) 0.066(3) -0.005(2) 0.010(2) -0.007(2)
C16 0.060(3) 0.059(3) 0.085(3) -0.003(3) 0.014(3) -0.002(2)
C17 0.072(3) 0.066(3) 0.080(3) -0.006(3) 0.012(3) 0.000(3)
C18 0.063(3) 0.084(4) 0.073(3) 0.005(3) 0.002(3) 0.005(3)
C19 0.068(3) 0.100(5) 0.089(4) 0.004(3) 0.013(3) 0.014(3)
C20 0.091(4) 0.099(5) 0.109(5) 0.000(4) 0.018(4) 0.024(4)
C21 0.092(5) 0.158(9) 0.123(6) 0.003(6) 0.039(4) 0.035(6)
C22 0.078(4) 0.165(10) 0.130(7) 0.006(7) 0.043(4) 0.005(5)
C23 0.076(4) 0.101(5) 0.116(5) 0.003(4) 0.026(4) -0.009(4)
C24 0.086(3) 0.067(3) 0.068(3) 0.007(3) 0.015(3) -0.005(3)
C25 0.111(4) 0.067(4) 0.063(3) 0.009(3) 0.002(3) 0.009(3)
C26 0.123(5) 0.091(5) 0.070(3) 0.001(3) 0.035(3) 0.001(4)
C27 0.084(4) 0.079(4) 0.082(4) -0.012(3) 0.032(3) -0.007(3)
C28 0.107(5) 0.122(7) 0.096(5) -0.027(4) 0.042(4) -0.019(5)
C29 0.108(5) 0.104(6) 0.121(6) -0.044(5) 0.062(5) -0.012(5)
C30 0.105(5) 0.094(6) 0.159(8) -0.021(6) 0.051(5) 0.007(5)
C31 0.115(6) 0.102(6) 0.132(6) 0.003(5) 0.032(5) 0.025(5)
C32 0.098(4) 0.081(5) 0.094(4) -0.015(4) 0.021(3) 0.008(4)
C33 0.089(4) 0.095(5) 0.090(4) -0.021(3) -0.010(3) 0.005(4)
C36 0.194(8) 0.127(7) 0.196(8) -0.008(6) 0.096(7) -0.054(7)
C37 0.157(8) 0.162(8) 0.217(9) -0.049(7) 0.105(7) -0.084(7)
C38 0.102(5) 0.177(9) 0.231(9) -0.080(8) 0.066(6) -0.037(6)
C39 0.090(5) 0.146(7) 0.201(8) -0.055(7) 0.023(5) -0.001(5)
C34 0.062(3) 0.086(5) 0.144(6) -0.038(4) 0.024(4) -0.010(3)
C35 0.129(6) 0.086(5) 0.160(7) -0.017(5) 0.079(6) -0.021(5)
N1 0.060(2) 0.049(2) 0.069(2) -0.008(2) 0.0096(18) -0.0057(18)
N2 0.078(3) 0.068(3) 0.063(2) -0.001(2) 0.006(2) 0.003(2)

loop_
_atom_type_symbol
_atom_type_description
_atom_type_scat_dispersion_real
_atom_type_scat_dispersion_imag
_atom_type_scat_source
C C 0.0033 0.0016 'International Tables Vol C Tables 4.2.6.8 and 6.1.1.4'
H H 0.0000 0.0000 'International Tables Vol C Tables 4.2.6.8 and 6.1.1.4'
N N 0.0061 0.0033 'International Tables Vol C Tables 4.2.6.8 and 6.1.1.4'

loop_
_geom_angle_atom_site_label_1
_geom_angle_atom_site_label_2
_geom_angle_atom_site_label_3
_geom_angle
H1A C1 H1B 107.8
C2 C1 H1A 109.0
C2 C1 H1B 109.0
N1 C1 H1A 109.0
N1 C1 H1B 109.0
N1 C1 C2 112.8(4)
C7 C2 C1 120.5(3)
C7 C2 C3 120.0
C3 C2 C1 119.5(3)
C2 C7 H7 120.0
C6 C7 C2 120.0
C6 C7 H7 120.0
C7 C6 H6 120.0
C7 C6 C5 120.0
C5 C6 H6 120.0
C6 C5 H5 120.0
C4 C5 C6 120.0
C4 C5 H5 120.0
C5 C4 H4 120.0
C3 C4 C5 120.0
C3 C4 H4 120.0
C2 C3 H3 120.0
C4 C3 C2 120.0
C4 C3 H3 120.0
H8A C8 H8B 107.5
C9 C8 H8A 108.6
C9 C8 H8B 108.6
N1 C8 H8A 108.6
N1 C8 H8B 108.6
N1 C8 C9 114.8(4)
C10 C9 C8 119.0(3)
C10 C9 C14 120.0
C14 C9 C8 120.9(3)
C9 C10 H10 120.0
C9 C10 C11 120.0
C11 C10 H10 120.0
C10 C11 H11 120.0
C12 C11 C10 120.0
C12 C11 H11 120.0
C11 C12 H12 120.0
C11 C12 C13 120.0
C13 C12 H12 120.0
C12 C13 H13 120.0
C14 C13 C12 120.0
C14 C13 H13 120.0
C9 C14 H14 120.0
C13 C14 C9 120.0
C13 C14 H14 120.0
C16 C15 H15 106.9
C16 C15 C24 111.7(4)
C24 C15 H15 106.9
N1 C15 H15 106.9
N1 C15 C16 112.5(4)
N1 C15 C24 111.6(4)
C15 C16 H16 117.4
C17 C16 C15 125.3(5)
C17 C16 H16 117.4
C16 C17 H17 116.1
C16 C17 C18 127.9(6)
C18 C17 H17 116.1
C19 C18 C17 124.1(6)
C19 C18 C23 117.2(6)
C23 C18 C17 118.6(6)
C18 C19 H19 119.6
C18 C19 C20 120.8(7)
C20 C19 H19 119.6
C19 C20 H20 119.6
C21 C20 C19 120.7(8)
C21 C20 H20 119.6
C20 C21 H21 120.1
C22 C21 C20 119.8(8)
C22 C21 H21 120.1
C21 C22 H22 119.2
C21 C22 C23 121.6(8)
C23 C22 H22 119.2
C18 C23 C22 119.7(8)
C18 C23 H23 120.1
C22 C23 H23 120.1
C15 C24 H24A 109.3
C15 C24 H24B 109.3
H24A C24 H24B 108.0
C25 C24 C15 111.6(5)
C25 C24 H24A 109.3
C25 C24 H24B 109.3
C24 C25 H25A 109.0
C24 C25 H25B 109.0
H25A C25 H25B 107.8
N2 C25 C24 113.1(5)
N2 C25 H25A 109.0
N2 C25 H25B 109.0
H26A C26 H26B 107.9
C27 C26 H26A 109.3
C27 C26 H26B 109.3
C27 C26 N2 111.8(5)
N2 C26 H26A 109.3
N2 C26 H26B 109.3
C28 C27 C26 120.9(7)
C32 C27 C26 121.9(6)
C32 C27 C28 117.2(7)
C27 C28 H28 120.3
C29 C28 C27 119.4(8)
C29 C28 H28 120.3
C28 C29 H29 119.0
C30 C29 C28 122.0(7)
C30 C29 H29 119.0
C29 C30 H30 120.4
C29 C30 C31 119.1(8)
C31 C30 H30 120.4
C30 C31 H31 119.9
C30 C31 C32 120.2(9)
C32 C31 H31 119.9
C27 C32 C31 122.0(7)
C27 C32 H32 119.0
C31 C32 H32 119.0
H33A C33 H33B 108.0
C34 C33 H33A 109.4
C34 C33 H33B 109.4
N2 C33 H33A 109.4
N2 C33 H33B 109.4
N2 C33 C34 111.3(5)
C37 C36 H36 120.0
C37 C36 C35 120.0
C35 C36 H36 120.0
C36 C37 H37 120.0
C36 C37 C38 120.0
C38 C37 H37 120.0
C37 C38 H38 120.0
C39 C38 C37 120.0
C39 C38 H38 120.0
C38 C39 H39 120.0
C34 C39 C38 120.0
C34 C39 H39 120.0
C39 C34 C33 120.6(5)
C39 C34 C35 120.0
C35 C34 C33 119.3(5)
C36 C35 H35 120.0
C34 C35 C36 120.0
C34 C35 H35 120.0
C1 N1 C15 113.2(4)
C8 N1 C1 111.5(4)
C8 N1 C15 112.2(4)
C25 N2 C26 111.4(5)
C33 N2 C25 110.8(5)
C33 N2 C26 110.9(5)

loop_
_geom_bond_atom_site_label_1
_geom_bond_atom_site_label_2
_geom_bond_distance
C1 H1A 0.9700
C1 H1B 0.9700
C1 C2 1.522(5)
C1 N1 1.455(7)
C2 C7 1.3900
C2 C3 1.3900
C7 H7 0.9300
C7 C6 1.3900
C6 H6 0.9300
C6 C5 1.3900
C5 H5 0.9300
C5 C4 1.3900
C4 H4 0.9300
C4 C3 1.3900
C3 H3 0.9300
C8 H8A 0.9700
C8 H8B 0.9700
C8 C9 1.496(6)
C8 N1 1.441(7)
C9 C10 1.3900
C9 C14 1.3900
C10 H10 0.9300
C10 C11 1.3900
C11 H11 0.9300
C11 C12 1.3900
C12 H12 0.9300
C12 C13 1.3900
C13 H13 0.9300
C13 C14 1.3900
C14 H14 0.9300
C15 H15 0.9800
C15 C16 1.511(7)
C15 C24 1.523(7)
C15 N1 1.485(6)
C16 H16 0.9300
C16 C17 1.302(7)
C17 H17 0.9300
C17 C18 1.464(8)
C18 C19 1.382(9)
C18 C23 1.401(9)
C19 H19 0.9300
C19 C20 1.391(9)
C20 H20 0.9300
C20 C21 1.360(12)
C21 H21 0.9300
C21 C22 1.326(13)
C22 H22 0.9300
C22 C23 1.403(11)
C23 H23 0.9300
C24 H24A 0.9700
C24 H24B 0.9700
C24 C25 1.500(8)
C25 H25A 0.9700
C25 H25B 0.9700
C25 N2 1.475(7)
C26 H26A 0.9700
C26 H26B 0.9700
C26 C27 1.489(10)
C26 N2 1.494(8)
C27 C28 1.397(9)
C27 C32 1.357(9)
C28 H28 0.9300
C28 C29 1.396(12)
C29 H29 0.9300
C29 C30 1.327(12)
C30 H30 0.9300
C30 C31 1.364(11)
C31 H31 0.9300
C31 C32 1.382(11)
C32 H32 0.9300
C33 H33A 0.9700
C33 H33B 0.9700
C33 C34 1.489(8)
C33 N2 1.463(8)
C36 H36 0.9300
C36 C37 1.3900
C36 C35 1.3900
C37 H37 0.9300
C37 C38 1.3900
C38 H38 0.9300
C38 C39 1.3900
C39 H39 0.9300
C39 C34 1.3900
C34 C35 1.3900
C35 H35 0.9300

loop_
_geom_torsion_atom_site_label_1
_geom_torsion_atom_site_label_2
_geom_torsion_atom_site_label_3
_geom_torsion_atom_site_label_4
_geom_torsion
C1 C2 C7 C6 -179.5(4)
C1 C2 C3 C4 179.5(4)
C2 C1 N1 C8 68.0(6)
C2 C1 N1 C15 -164.4(4)
C2 C7 C6 C5 0.0
C7 C2 C3 C4 0.0
C7 C6 C5 C4 0.0
C6 C5 C4 C3 0.0
C5 C4 C3 C2 0.0
C3 C2 C7 C6 0.0
C8 C9 C10 C11 -178.0(4)
C8 C9 C14 C13 178.0(4)
C9 C8 N1 C1 -163.6(4)
C9 C8 N1 C15 68.2(6)
C9 C10 C11 C12 0.0
C10 C9 C14 C13 0.0
C10 C11 C12 C13 0.0
C11 C12 C13 C14 0.0
C12 C13 C14 C9 0.0
C14 C9 C10 C11 0.0
C15 C16 C17 C18 176.4(5)
C15 C24 C25 N2 -74.3(7)
C16 C15 C24 C25 -77.1(6)
C16 C15 N1 C1 -60.5(6)
C16 C15 N1 C8 66.8(5)
C16 C17 C18 C19 2.7(9)
C16 C17 C18 C23 -173.7(6)
C17 C18 C19 C20 -174.9(5)
C17 C18 C23 C22 175.9(6)
C18 C19 C20 C21 -1.0(10)
C19 C18 C23 C22 -0.7(9)
C19 C20 C21 C22 -0.4(13)
C20 C21 C22 C23 1.2(15)
C21 C22 C23 C18 -0.7(13)
C23 C18 C19 C20 1.5(9)
C24 C15 C16 C17 122.7(6)
C24 C15 N1 C1 66.0(6)
C24 C15 N1 C8 -166.7(4)
C24 C25 N2 C26 -79.6(6)
C24 C25 N2 C33 156.3(5)
C26 C27 C28 C29 178.3(7)
C26 C27 C32 C31 179.8(7)
C27 C26 N2 C25 169.7(5)
C27 C26 N2 C33 -66.3(7)
C27 C28 C29 C30 2.2(11)
C28 C27 C32 C31 -1.4(10)
C28 C29 C30 C31 -1.7(12)
C29 C30 C31 C32 -0.3(12)
C30 C31 C32 C27 1.9(12)
C32 C27 C28 C29 -0.6(10)
C33 C34 C35 C36 -178.6(5)
C36 C37 C38 C39 0.0
C37 C36 C35 C34 0.0
C37 C38 C39 C34 0.0
C38 C39 C34 C33 178.6(5)
C38 C39 C34 C35 0.0
C39 C34 C35 C36 0.0
C34 C33 N2 C25 -75.1(6)
C34 C33 N2 C26 160.6(5)
C35 C36 C37 C38 0.0
N1 C1 C2 C7 -132.3(4)
N1 C1 C2 C3 48.2(6)
N1 C8 C9 C10 -138.6(4)
N1 C8 C9 C14 43.4(6)
N1 C15 C16 C17 -110.8(6)
N1 C15 C24 C25 156.0(5)
N2 C26 C27 C28 132.8(6)
N2 C26 C27 C32 -48.3(9)
N2 C33 C34 C39 121.0(5)
N2 C33 C34 C35 -60.4(7)
